data_7046912
loop_
_publ_author_name
'Sil, Amit'
'Roy Chowdhury, Sabyasachi'
'Mishra, Sabyashachi'
'Patra, Sanjib K.'

_publ_section_title
;
 Synthesis, structure, and photophysical and electrochemical properties of
 Ru(ii) complexes of arylene-vinylene terpyridyl conjugates.
;
_journal_issue 29
_journal_name_full 'Dalton transactions (Cambridge, England : 2003)'
_journal_page_first 9877
_journal_page_last 9888
_journal_paper_doi 10.1039/c8dt00881g
_journal_volume 47
_journal_year 2018
_chemical_formula_moiety 'C102 H76 Cl2 N6 P2 Ru2, 2(F6 P)'
_chemical_formula_sum 'C102 H76 Cl2 F12 N6 P4 Ru2'
_chemical_formula_weight 2010.60
_space_group_crystal_system triclinic
_space_group_IT_number 2
_space_group_name_Hall '-P 1'
_space_group_name_H-M_alt 'P -1'
_symmetry_space_group_name_Hall '-P 1'
_symmetry_space_group_name_H-M 'P -1'
_atom_sites_solution_hydrogens geom
_atom_sites_solution_primary dual
_audit_creation_date 2018-03-06
_audit_creation_method
;
Olex2 1.2
(compiled 2017.03.28 svn.r3405 for OlexSys, GUI svn.r5337)
;
_audit_update_record
;
2018-03-07 deposited with the CCDC.
2018-06-29 downloaded from the CCDC.
;
_cell_angle_alpha 91.251(9)
_cell_angle_beta 95.993(9)
_cell_angle_gamma 115.779(8)
_cell_formula_units_Z 1
_cell_length_a 13.293(4)
_cell_length_b 13.425(4)
_cell_length_c 14.198(4)
_cell_measurement_reflns_used 1936
_cell_measurement_temperature 100(2)
_cell_measurement_theta_max 18.87
_cell_measurement_theta_min 2.26
_cell_volume 2262.7(12)
_computing_cell_refinement 'SAINT v7.34A (Bruker, 200?)'
_computing_data_reduction 'SAINT v7.34A (Bruker, 200?)'
_computing_molecular_graphics 'Olex2 (Dolomanov et al., 2009)'
_computing_publication_material 'Olex2 (Dolomanov et al., 2009)'
_computing_structure_refinement 'ShelXL (Sheldrick, 2015)'
_computing_structure_solution 'ShelXT (Sheldrick, 2015)'
_diffrn_ambient_temperature 100
_diffrn_measured_fraction_theta_full 0.978
_diffrn_measured_fraction_theta_max 0.978
_diffrn_measurement_device_type 'Bruker P4'
_diffrn_measurement_method '\w scans'
_diffrn_radiation_monochromator graphite
_diffrn_radiation_type MoK\a
_diffrn_radiation_wavelength 0.71073
_diffrn_reflns_av_R_equivalents 0.1432
_diffrn_reflns_av_unetI/netI 0.1694
_diffrn_reflns_Laue_measured_fraction_full 0.978
_diffrn_reflns_Laue_measured_fraction_max 0.978
_diffrn_reflns_limit_h_max 15
_diffrn_reflns_limit_h_min -15
_diffrn_reflns_limit_k_max 15
_diffrn_reflns_limit_k_min -15
_diffrn_reflns_limit_l_max 16
_diffrn_reflns_limit_l_min -16
_diffrn_reflns_number 26317
_diffrn_reflns_point_group_measured_fraction_full 0.978
_diffrn_reflns_point_group_measured_fraction_max 0.978
_diffrn_reflns_theta_full 25.090
_diffrn_reflns_theta_max 25.090
_diffrn_reflns_theta_min 1.446
_exptl_absorpt_coefficient_mu 0.541
_exptl_absorpt_correction_T_max 1
_exptl_absorpt_correction_T_min 0.519699
_exptl_absorpt_correction_type multi-scan
_exptl_absorpt_process_details
;
SADABS-2004/1 (Bruker,2004) was used for absorption correction.
R(int) was 0.0939 before and 0.0540 after correction.
The Ratio of minimum to maximum transmission is 0.5197.
The \l/2 correction factor is 0.0015.
;
_exptl_crystal_colour 'reddish brown'
_exptl_crystal_density_diffrn 1.476
_exptl_crystal_description block
_exptl_crystal_F_000 1296
_exptl_crystal_recrystallization_method 'Re-crystallisation from solvent: DCM and hexanes'
_exptl_crystal_size_max 0.32
_exptl_crystal_size_mid 0.26
_exptl_crystal_size_min 0.26
_refine_diff_density_max 2.271
_refine_diff_density_min -0.664
_refine_diff_density_rms 0.151
_refine_ls_extinction_method none
_refine_ls_goodness_of_fit_ref 0.968
_refine_ls_hydrogen_treatment constr
_refine_ls_matrix_type full
_refine_ls_number_parameters 577
_refine_ls_number_reflns 7861
_refine_ls_number_restraints 0
_refine_ls_restrained_S_all 0.968
_refine_ls_R_factor_all 0.2014
_refine_ls_R_factor_gt 0.0991
_refine_ls_shift/su_max 0.000
_refine_ls_shift/su_mean 0.000
_refine_ls_structure_factor_coef Fsqd
_refine_ls_weighting_details 'w=1/[\s^2^(Fo^2^)+(0.1730P)^2^] where P=(Fo^2^+2Fc^2^)/3'
_refine_ls_weighting_scheme calc
_refine_ls_wR_factor_gt 0.2395
_refine_ls_wR_factor_ref 0.3068
_reflns_Friedel_coverage 0.000
_reflns_number_gt 3607
_reflns_number_total 7861
_reflns_threshold_expression 'I > 2\s(I)'
_cod_data_source_file c8dt00881g2.cif
_cod_data_source_block Complex_3prime
_cod_depositor_comments 'Adding full bibliography for 7046911--7046915.cif.'
_cod_original_cell_volume 2262.7(10)
_cod_database_code 7046912
_shelx_shelxl_version_number 2017/1
_shelx_space_group_comment
;
The symmetry employed for this shelxl refinement is uniquely defined
by the following loop, which should always be used as a source of
symmetry information in preference to the above space-group names.
They are only intended as comments.
;
_olex2_refinement_description
;
1. Others
 Fixed Uiso: H9(0.062) H4(0.064) H21(0.079) H1(0.064) H2(0.075) H3(0.071)
 H47(0.082) H7(0.063) H18(0.072) H15(0.071) H39(0.073) H36(0.09) H51(0.078)
 H49(0.088) H17(0.072) H37(0.098) H35(0.089) H14(0.079) H38(0.095) H20(0.085)
 H41(0.087) H12(0.076) H50(0.085) H42(0.109) H13(0.083) H32(0.096) H27(0.095)
 H25(0.104) H43(0.108) H31(0.11) H48(0.095) H44(0.117) H26(0.108) H45(0.11)
 H23(0.104) H22(0.093) H30(0.117) H29(0.098)
 Fixed X: H9(0.291992) H4(0.486908) H21(0.288047) H1(0.659517) H2(0.66821)
 H3(0.579981) H47(0.919243) H7(0.385836) H18(0.11259) H15(0.55826)
 H39(0.754537) H36(0.579364) H51(0.79043) H49(1.101191) H17(0.217326)
 H37(0.637841) H35(0.609953) H14(0.482853) H38(0.714773) H20(0.187637)
 H41(0.773125) H12(0.324831) H50(0.95543) H42(0.847589) H13(0.365569)
 H32(0.006955) H27(-0.176042) H25(0.011575) H43(0.879038) H31(-0.079361)
 H48(1.086317) H44(0.846379) H26(-0.093718) H45(0.766637) H23(0.108057)
 H22(0.028727) H30(-0.1947) H29(-0.210932)
 Fixed Y: H9(0.625124) H4(1.105409) H21(0.561475) H1(1.217219) H2(1.347203)
 H3(1.29047) H47(1.029732) H7(0.917574) H18(0.717785) H15(0.796043)
 H39(1.047587) H36(0.665801) H51(1.159183) H49(1.340569) H17(0.816439)
 H37(0.792255) H35(0.728876) H14(0.605981) H38(0.978718) H20(0.463785)
 H41(0.762154) H12(0.550099) H50(1.321078) H42(0.668891) H13(0.480073)
 H32(0.216687) H27(0.217173) H25(0.499595) H43(0.716522) H31(0.024397)
 H48(1.191788) H44(0.860609) H26(0.407836) H45(0.950622) H23(0.396127)
 H22(0.551092) H30(-0.067161) H29(0.040809)
 Fixed Z: H9(0.259827) H4(0.406982) H21(0.405426) H1(0.137818) H2(0.248422)
 H3(0.38829) H47(0.308392) H7(0.410172) H18(0.585596) H15(-0.061881)
 H39(0.375806) H36(0.410392) H51(0.105877) H49(0.239805) H17(0.468178)
 H37(0.541133) H35(0.260664) H14(-0.100357) H38(0.523047) H20(0.524448)
 H41(0.218225) H12(0.132306) H50(0.123347) H42(0.125729) H13(-0.006681)
 H32(0.618079) H27(0.931837) H25(0.819835) H43(-0.028404) H31(0.615189)
 H48(0.327385) H44(-0.088489) H26(0.939412) H45(0.001406) H23(0.63872)
 H22(0.670409) H30(0.728968) H29(0.854271)
;
_olex2_submission_special_instructions 'No special instructions were received'

loop_
_space_group_symop_operation_xyz
'x, y, z'
'-x, -y, -z'

loop_
_atom_site_label
_atom_site_type_symbol
_atom_site_fract_x
_atom_site_fract_y
_atom_site_fract_z
_atom_site_U_iso_or_equiv
_atom_site_adp_type
_atom_site_occupancy
_atom_site_site_symmetry_order
_atom_site_calc_flag
_atom_site_refinement_flags_posn
Ru1 Ru 0.54748(7) 0.94936(8) 0.11174(6) 0.0503(4) Uani 1 1 d .
Cl1 Cl 0.3771(2) 0.9562(2) 0.02983(18) 0.0499(7) Uani 1 1 d .
P1 P 0.7090(2) 0.9468(2) 0.1837(2) 0.0499(8) Uani 1 1 d .
P2 P 0.3867(3) 0.3942(3) 0.2987(3) 0.0651(9) Uani 1 1 d .
F6 F 0.4629(6) 0.4087(6) 0.3967(6) 0.094(2) Uani 1 1 d .
F5 F 0.3106(6) 0.3800(6) 0.2000(5) 0.094(2) Uani 1 1 d .
N2 N 0.4605(7) 0.8734(7) 0.2129(6) 0.046(2) Uani 1 1 d .
F4 F 0.4129(8) 0.5212(7) 0.3117(6) 0.107(3) Uani 1 1 d .
N1 N 0.5706(7) 1.0848(8) 0.2028(6) 0.048(2) Uani 1 1 d .
N3 N 0.4889(7) 0.7861(8) 0.0581(6) 0.056(2) Uani 1 1 d .
F3 F 0.3613(9) 0.2714(7) 0.2876(7) 0.136(4) Uani 1 1 d .
F2 F 0.4958(7) 0.4316(8) 0.2500(6) 0.121(3) Uani 1 1 d .
C9 C 0.3356(9) 0.7033(9) 0.2688(7) 0.051(3) Uani 1 1 d .
H9 H 0.291992 0.625124 0.259827 0.062 Uiso 1 1 calc R
C10 C 0.4028(9) 0.7607(9) 0.2018(7) 0.050(3) Uani 1 1 d .
C5 C 0.5164(9) 1.0511(10) 0.2835(8) 0.051(3) Uani 1 1 d .
C6 C 0.4528(9) 0.9319(10) 0.2869(7) 0.049(3) Uani 1 1 d .
C4 C 0.5224(9) 1.1294(9) 0.3515(8) 0.053(3) Uani 1 1 d .
H4 H 0.486908 1.105409 0.406982 0.064 Uiso 1 1 calc R
C11 C 0.4188(9) 0.7090(10) 0.1144(7) 0.050(3) Uani 1 1 d .
F1 F 0.2789(7) 0.3629(9) 0.3544(7) 0.134(4) Uani 1 1 d .
C8 C 0.3329(9) 0.7622(9) 0.3501(8) 0.051(3) Uani 1 1 d .
C16 C 0.2645(10) 0.6991(9) 0.4246(8) 0.058(3) Uani 1 1 d .
C21 C 0.2532(10) 0.5942(9) 0.4425(8) 0.066(3) Uani 1 1 d .
H21 H 0.288047 0.561475 0.405426 0.079 Uiso 1 1 calc R
C1 C 0.6238(9) 1.1932(10) 0.1931(8) 0.054(3) Uani 1 1 d .
H1 H 0.659517 1.217219 0.137818 0.064 Uiso 1 1 calc R
C2 C 0.6292(10) 1.2706(10) 0.2582(9) 0.062(3) Uani 1 1 d .
H2 H 0.668210 1.347203 0.248422 0.075 Uiso 1 1 calc R
C46 C 0.8375(10) 1.0782(11) 0.2061(8) 0.062(3) Uani 1 1 d .
C34 C 0.6901(10) 0.8950(10) 0.3023(8) 0.057(3) Uani 1 1 d .
C3 C 0.5766(10) 1.2373(10) 0.3413(8) 0.060(3) Uani 1 1 d .
H3 H 0.579981 1.290470 0.388290 0.071 Uiso 1 1 calc R
C47 C 0.9261(11) 1.0895(11) 0.2708(9) 0.068(3) Uani 1 1 d .
H47 H 0.919243 1.029732 0.308392 0.082 Uiso 1 1 calc R
C7 C 0.3900(9) 0.8764(10) 0.3566(7) 0.052(3) Uani 1 1 d .
H7 H 0.385836 0.917574 0.410172 0.063 Uiso 1 1 calc R
C18 C 0.1487(9) 0.6856(10) 0.5494(8) 0.060(3) Uani 1 1 d .
H18 H 0.112590 0.717785 0.585596 0.072 Uiso 1 1 calc R
C15 C 0.5110(10) 0.7460(11) -0.0213(8) 0.060(3) Uani 1 1 d .
H15 H 0.558260 0.796043 -0.061881 0.071 Uiso 1 1 calc R
C39 C 0.7195(10) 0.9699(10) 0.3818(8) 0.061(3) Uani 1 1 d .
H39 H 0.754537 1.047587 0.375806 0.073 Uiso 1 1 calc R
C36 C 0.6154(11) 0.7431(12) 0.4027(10) 0.075(4) Uani 1 1 d .
H36 H 0.579364 0.665801 0.410392 0.090 Uiso 1 1 calc R
C51 C 0.8508(10) 1.1660(11) 0.1519(9) 0.065(3) Uani 1 1 d .
H51 H 0.790430 1.159183 0.105877 0.078 Uiso 1 1 calc R
C40 C 0.7638(9) 0.8667(10) 0.1198(7) 0.056(3) Uani 1 1 d .
C49 C 1.0345(11) 1.2727(12) 0.2298(10) 0.073(4) Uani 1 1 d .
H49 H 1.101191 1.340569 0.239805 0.088 Uiso 1 1 calc R
C17 C 0.2111(9) 0.7445(10) 0.4791(8) 0.060(3) Uani 1 1 d .
H17 H 0.217326 0.816439 0.468178 0.072 Uiso 1 1 calc R
C37 C 0.6485(12) 0.8179(13) 0.4794(11) 0.082(4) Uani 1 1 d .
H37 H 0.637841 0.792255 0.541133 0.098 Uiso 1 1 calc R
C35 C 0.6345(11) 0.7807(12) 0.3145(9) 0.074(4) Uani 1 1 d .
H35 H 0.609953 0.728876 0.260664 0.089 Uiso 1 1 calc R
C14 C 0.4652(11) 0.6319(11) -0.0445(8) 0.066(3) Uani 1 1 d .
H14 H 0.482853 0.605981 -0.100357 0.079 Uiso 1 1 calc R
C38 C 0.6965(12) 0.9285(13) 0.4688(9) 0.079(4) Uani 1 1 d .
H38 H 0.714773 0.978718 0.523047 0.095 Uiso 1 1 calc R
C20 C 0.1927(11) 0.5351(10) 0.5129(8) 0.071(4) Uani 1 1 d .
H20 H 0.187637 0.463785 0.524448 0.085 Uiso 1 1 calc R
C41 C 0.7873(11) 0.7822(11) 0.1555(9) 0.073(4) Uani 1 1 d .
H41 H 0.773125 0.762154 0.218225 0.087 Uiso 1 1 calc R
C19 C 0.1386(10) 0.5819(10) 0.5671(8) 0.065(3) Uani 1 1 d .
C12 C 0.3733(10) 0.5997(11) 0.0922(8) 0.063(3) Uani 1 1 d .
H12 H 0.324831 0.550099 0.132306 0.076 Uiso 1 1 calc R
C50 C 0.9478(11) 1.2621(11) 0.1622(9) 0.070(4) Uani 1 1 d .
H50 H 0.955430 1.321078 0.123347 0.085 Uiso 1 1 calc R
C42 C 0.8314(13) 0.7260(12) 0.1005(11) 0.091(4) Uani 1 1 d .
H42 H 0.847589 0.668891 0.125729 0.109 Uiso 1 1 calc R
C13 C 0.3967(11) 0.5576(11) 0.0098(9) 0.069(3) Uani 1 1 d .
H13 H 0.365569 0.480073 -0.006681 0.083 Uiso 1 1 calc R
C32 C -0.0383(11) 0.1816(14) 0.6661(10) 0.080(4) Uani 1 1 d .
H32 H 0.006955 0.216687 0.618079 0.096 Uiso 1 1 calc R
C28 C -0.1221(11) 0.1895(13) 0.8082(11) 0.076(4) Uani 1 1 d .
C27 C -0.1330(11) 0.2542(13) 0.8831(10) 0.079(4) Uani 1 1 d .
H27 H -0.176042 0.217173 0.931837 0.095 Uiso 1 1 calc R
C25 C -0.0213(12) 0.4209(13) 0.8175(10) 0.087(4) Uani 1 1 d .
H25 H 0.011575 0.499595 0.819835 0.104 Uiso 1 1 calc R
C43 C 0.8508(12) 0.7550(13) 0.0099(11) 0.090(5) Uani 1 1 d .
H43 H 0.879038 0.716522 -0.028404 0.108 Uiso 1 1 calc R
C31 C -0.0904(13) 0.0664(14) 0.6643(12) 0.091(5) Uani 1 1 d .
H31 H -0.079361 0.024397 0.615189 0.110 Uiso 1 1 calc R
C48 C 1.0251(11) 1.1857(13) 0.2828(10) 0.079(4) Uani 1 1 d .
H48 H 1.086317 1.191788 0.327385 0.095 Uiso 1 1 calc R
C44 C 0.8297(12) 0.8395(14) -0.0264(10) 0.097(5) Uani 1 1 d .
H44 H 0.846379 0.860609 -0.088489 0.117 Uiso 1 1 calc R
C26 C -0.0845(12) 0.3669(14) 0.8883(10) 0.090(4) Uani 1 1 d .
H26 H -0.093718 0.407836 0.939412 0.108 Uiso 1 1 calc R
C33 C -0.0520(12) 0.2481(13) 0.7396(10) 0.078(4) Uani 1 1 d .
C45 C 0.7839(11) 0.8946(13) 0.0277(10) 0.092(5) Uani 1 1 d .
H45 H 0.766637 0.950622 0.001406 0.110 Uiso 1 1 calc R
C24 C -0.0047(11) 0.3625(13) 0.7425(10) 0.080(4) Uani 1 1 d .
C23 C 0.0653(12) 0.4265(13) 0.6678(10) 0.087(4) Uani 1 1 d .
H23 H 0.108057 0.396127 0.638720 0.104 Uiso 1 1 calc R
C22 C 0.0708(11) 0.5203(12) 0.6409(9) 0.078(4) Uani 1 1 d .
H22 H 0.028727 0.551092 0.670409 0.093 Uiso 1 1 calc R
C30 C -0.1575(13) 0.0116(14) 0.7317(12) 0.097(5) Uani 1 1 d .
H30 H -0.194700 -0.067161 0.728968 0.117 Uiso 1 1 calc R
C29 C -0.1687(12) 0.0770(13) 0.8049(10) 0.082(4) Uani 1 1 d .
H29 H -0.210932 0.040809 0.854271 0.098 Uiso 1 1 calc R

loop_
_atom_site_aniso_label
_atom_site_aniso_U_11
_atom_site_aniso_U_22
_atom_site_aniso_U_33
_atom_site_aniso_U_23
_atom_site_aniso_U_13
_atom_site_aniso_U_12
Ru1 0.0571(6) 0.0701(7) 0.0426(6) 0.0212(5) 0.0287(4) 0.0398(5)
Cl1 0.0526(15) 0.0664(18) 0.0446(16) 0.0172(13) 0.0276(13) 0.0337(14)
P1 0.0590(18) 0.0640(19) 0.0435(17) 0.0093(14) 0.0214(15) 0.0390(16)
P2 0.068(2) 0.066(2) 0.071(2) 0.0201(18) 0.0254(19) 0.0341(18)
F6 0.086(5) 0.103(6) 0.082(5) 0.015(4) 0.003(4) 0.031(4)
F5 0.093(5) 0.103(6) 0.074(5) 0.026(4) 0.002(4) 0.032(5)
N2 0.056(5) 0.049(6) 0.048(6) 0.018(4) 0.027(4) 0.030(5)
F4 0.156(8) 0.095(6) 0.092(6) 0.013(5) 0.030(6) 0.071(6)
N1 0.050(5) 0.069(7) 0.045(5) 0.023(5) 0.022(4) 0.040(5)
N3 0.058(6) 0.088(7) 0.052(6) 0.024(5) 0.022(5) 0.056(5)
F3 0.197(10) 0.078(6) 0.116(7) -0.002(5) -0.042(7) 0.060(6)
F2 0.095(6) 0.182(9) 0.084(6) -0.007(6) 0.049(5) 0.053(6)
C9 0.063(7) 0.056(7) 0.048(7) 0.019(6) 0.025(6) 0.033(6)
C10 0.070(7) 0.061(8) 0.040(6) 0.008(6) 0.023(6) 0.045(6)
C5 0.050(6) 0.071(8) 0.053(7) 0.021(6) 0.020(6) 0.043(6)
C6 0.055(7) 0.081(9) 0.030(6) 0.013(6) 0.022(5) 0.042(6)
C4 0.064(7) 0.058(8) 0.054(7) 0.013(6) 0.039(6) 0.035(6)
C11 0.049(6) 0.064(8) 0.047(7) 0.030(6) 0.023(6) 0.031(6)
F1 0.079(6) 0.183(10) 0.113(7) 0.028(7) 0.038(5) 0.026(6)
C8 0.065(7) 0.060(8) 0.047(7) 0.019(6) 0.023(6) 0.042(6)
C16 0.072(8) 0.059(8) 0.044(7) 0.015(6) 0.036(6) 0.024(6)
C21 0.088(9) 0.059(8) 0.063(8) 0.019(6) 0.044(7) 0.036(7)
C1 0.059(7) 0.072(9) 0.050(7) 0.015(7) 0.020(6) 0.044(7)
C2 0.069(8) 0.058(8) 0.068(9) 0.016(7) 0.017(7) 0.033(6)
C46 0.081(9) 0.096(10) 0.050(7) 0.027(7) 0.029(7) 0.072(8)
C34 0.074(8) 0.079(9) 0.041(7) 0.016(6) 0.014(6) 0.053(7)
C3 0.068(8) 0.072(9) 0.055(8) 0.008(7) 0.016(6) 0.044(7)
C47 0.069(9) 0.090(10) 0.057(8) 0.018(7) 0.023(7) 0.042(8)
C7 0.065(7) 0.072(8) 0.038(6) 0.005(6) 0.021(6) 0.044(7)
C18 0.067(7) 0.083(9) 0.048(7) 0.020(6) 0.034(6) 0.043(7)
C15 0.073(8) 0.082(9) 0.053(7) 0.020(7) 0.024(6) 0.057(7)
C39 0.082(8) 0.069(8) 0.050(8) 0.021(6) 0.013(7) 0.050(7)
C36 0.088(10) 0.083(10) 0.061(9) 0.010(8) 0.010(8) 0.043(8)
C51 0.057(8) 0.104(10) 0.054(8) 0.005(7) 0.011(6) 0.053(8)
C40 0.059(7) 0.092(9) 0.036(7) 0.001(6) 0.009(6) 0.049(7)
C49 0.059(8) 0.080(10) 0.082(10) -0.009(8) 0.031(8) 0.028(7)
C17 0.066(7) 0.075(8) 0.052(7) 0.020(6) 0.027(6) 0.038(7)
C37 0.095(10) 0.101(12) 0.076(10) 0.036(9) 0.040(9) 0.060(9)
C35 0.085(9) 0.100(11) 0.061(8) 0.039(8) 0.018(7) 0.061(9)
C14 0.090(9) 0.084(10) 0.044(7) 0.007(7) 0.022(7) 0.054(8)
C38 0.109(11) 0.106(12) 0.059(9) 0.020(8) 0.033(8) 0.075(10)
C20 0.099(10) 0.071(8) 0.061(8) 0.032(7) 0.044(8) 0.047(8)
C41 0.089(9) 0.111(11) 0.052(8) 0.010(7) 0.020(7) 0.072(9)
C19 0.066(8) 0.069(9) 0.056(8) 0.028(7) 0.031(6) 0.021(7)
C12 0.078(8) 0.074(9) 0.047(7) 0.024(6) 0.021(6) 0.038(7)
C50 0.063(8) 0.080(10) 0.063(9) 0.014(7) 0.027(7) 0.022(8)
C42 0.106(11) 0.105(12) 0.089(12) -0.002(9) 0.017(10) 0.070(10)
C13 0.083(9) 0.065(8) 0.062(8) 0.010(7) 0.017(7) 0.035(7)
C32 0.069(9) 0.122(13) 0.064(9) 0.042(9) 0.015(7) 0.053(9)
C28 0.066(8) 0.089(11) 0.090(11) 0.048(9) 0.034(8) 0.044(8)
C27 0.068(9) 0.097(11) 0.087(11) 0.038(9) 0.044(8) 0.041(8)
C25 0.089(10) 0.106(11) 0.081(10) 0.037(9) 0.039(9) 0.049(9)
C43 0.093(10) 0.130(13) 0.084(11) 0.000(10) 0.032(9) 0.078(10)
C31 0.099(11) 0.099(12) 0.111(13) 0.041(10) 0.033(10) 0.069(10)
C48 0.065(9) 0.096(11) 0.083(10) 0.002(9) 0.010(8) 0.040(9)
C44 0.112(12) 0.165(15) 0.068(10) 0.027(10) 0.033(9) 0.104(12)
C26 0.087(10) 0.111(13) 0.082(10) 0.031(9) 0.042(9) 0.044(9)
C33 0.086(10) 0.098(11) 0.071(9) 0.034(9) 0.037(8) 0.053(9)
C45 0.105(11) 0.157(14) 0.075(10) 0.027(9) 0.052(8) 0.105(11)
C24 0.079(9) 0.098(12) 0.076(10) 0.033(9) 0.032(8) 0.045(9)
C23 0.091(10) 0.102(11) 0.080(10) 0.038(9) 0.049(8) 0.044(9)
C22 0.087(10) 0.088(10) 0.066(9) 0.024(8) 0.035(8) 0.039(8)
C30 0.096(11) 0.115(13) 0.110(13) 0.038(11) 0.041(10) 0.066(10)
C29 0.095(10) 0.097(12) 0.089(11) 0.031(9) 0.039(8) 0.067(10)

loop_
_atom_type_symbol
_atom_type_description
_atom_type_scat_dispersion_real
_atom_type_scat_dispersion_imag
_atom_type_scat_source
C C 0.0033 0.0016 'International Tables Vol C Tables 4.2.6.8 and 6.1.1.4'
H H 0.0000 0.0000 'International Tables Vol C Tables 4.2.6.8 and 6.1.1.4'
Cl Cl 0.1484 0.1585 'International Tables Vol C Tables 4.2.6.8 and 6.1.1.4'
F F 0.0171 0.0103 'International Tables Vol C Tables 4.2.6.8 and 6.1.1.4'
N N 0.0061 0.0033 'International Tables Vol C Tables 4.2.6.8 and 6.1.1.4'
P P 0.1023 0.0942 'International Tables Vol C Tables 4.2.6.8 and 6.1.1.4'
Ru Ru -1.2594 0.8363 'International Tables Vol C Tables 4.2.6.8 and 6.1.1.4'

loop_
_geom_angle_atom_site_label_1
_geom_angle_atom_site_label_2
_geom_angle_atom_site_label_3
_geom_angle
_geom_angle_site_symmetry_1
_geom_angle_site_symmetry_3
Cl1 Ru1 Cl1 79.86(9) 2_675 .
P1 Ru1 Cl1 177.98(10) . .
P1 Ru1 Cl1 98.13(10) . 2_675
N2 Ru1 Cl1 89.2(2) . .
N2 Ru1 Cl1 169.1(2) . 2_675
N2 Ru1 P1 92.8(3) . .
N2 Ru1 N1 79.1(3) . .
N2 Ru1 N3 80.5(3) . .
N1 Ru1 Cl1 88.5(2) . .
N1 Ru1 Cl1 100.8(2) . 2_675
N1 Ru1 P1 91.6(2) . .
N3 Ru1 Cl1 99.0(3) . 2_675
N3 Ru1 Cl1 90.1(2) . .
N3 Ru1 P1 90.4(2) . .
N3 Ru1 N1 159.5(3) . .
Ru1 Cl1 Ru1 100.15(9) 2_675 .
C46 P1 Ru1 118.6(4) . .
C34 P1 Ru1 111.1(4) . .
C34 P1 C46 103.1(6) . .
C40 P1 Ru1 116.2(4) . .
C40 P1 C46 99.0(5) . .
C40 P1 C34 107.3(5) . .
F6 P2 F5 179.8(6) . .
F6 P2 F1 89.8(5) . .
F5 P2 F1 90.4(5) . .
F4 P2 F6 89.1(4) . .
F4 P2 F5 90.8(4) . .
F4 P2 F1 89.4(5) . .
F3 P2 F6 90.2(5) . .
F3 P2 F5 89.8(5) . .
F3 P2 F4 179.2(5) . .
F3 P2 F2 92.8(6) . .
F3 P2 F1 90.1(6) . .
F2 P2 F6 87.4(5) . .
F2 P2 F5 92.3(5) . .
F2 P2 F4 87.6(5) . .
F2 P2 F1 176.0(6) . .
C10 N2 Ru1 117.8(7) . .
C6 N2 Ru1 120.2(7) . .
C6 N2 C10 121.8(9) . .
C5 N1 Ru1 111.9(7) . .
C1 N1 Ru1 130.4(7) . .
C1 N1 C5 117.6(9) . .
C11 N3 Ru1 113.7(7) . .
C15 N3 Ru1 129.3(8) . .
C15 N3 C11 117.1(10) . .
C10 C9 H9 120.6 . .
C10 C9 C8 118.8(10) . .
C8 C9 H9 120.6 . .
N2 C10 C9 120.2(9) . .
N2 C10 C11 114.8(9) . .
C9 C10 C11 125.0(10) . .
N1 C5 C6 115.3(9) . .
C4 C5 N1 120.0(10) . .
C4 C5 C6 124.7(10) . .
N2 C6 C5 113.4(9) . .
N2 C6 C7 119.1(10) . .
C7 C6 C5 127.5(10) . .
C5 C4 H4 119.2 . .
C3 C4 C5 121.6(10) . .
C3 C4 H4 119.2 . .
N3 C11 C10 113.1(10) . .
C12 C11 N3 122.6(10) . .
C12 C11 C10 124.2(10) . .
C9 C8 C16 118.6(10) . .
C7 C8 C9 118.6(10) . .
C7 C8 C16 122.7(10) . .
C21 C16 C8 121.0(10) . .
C21 C16 C17 117.8(10) . .
C17 C16 C8 121.2(10) . .
C16 C21 H21 118.9 . .
C16 C21 C20 122.1(11) . .
C20 C21 H21 118.9 . .
N1 C1 H1 118.5 . .
N1 C1 C2 123.1(11) . .
C2 C1 H1 118.5 . .
C1 C2 H2 120.2 . .
C1 C2 C3 119.7(11) . .
C3 C2 H2 120.2 . .
C47 C46 P1 121.6(9) . .
C47 C46 C51 117.8(12) . .
C51 C46 P1 120.3(10) . .
C39 C34 P1 119.7(9) . .
C39 C34 C35 118.5(11) . .
C35 C34 P1 121.4(9) . .
C4 C3 C2 118.0(11) . .
C4 C3 H3 121.0 . .
C2 C3 H3 121.0 . .
C46 C47 H47 119.3 . .
C46 C47 C48 121.4(13) . .
C48 C47 H47 119.3 . .
C6 C7 C8 121.2(10) . .
C6 C7 H7 119.4 . .
C8 C7 H7 119.4 . .
C17 C18 H18 119.5 . .
C19 C18 H18 119.5 . .
C19 C18 C17 121.0(11) . .
N3 C15 H15 119.6 . .
N3 C15 C14 120.8(11) . .
C14 C15 H15 119.6 . .
C34 C39 H39 120.8 . .
C38 C39 C34 118.5(12) . .
C38 C39 H39 120.8 . .
C37 C36 H36 120.4 . .
C37 C36 C35 119.2(13) . .
C35 C36 H36 120.4 . .
C46 C51 H51 119.0 . .
C50 C51 C46 122.0(12) . .
C50 C51 H51 119.0 . .
C41 C40 P1 125.6(9) . .
C45 C40 P1 115.5(9) . .
C45 C40 C41 118.8(11) . .
C50 C49 H49 119.9 . .
C48 C49 H49 119.9 . .
C48 C49 C50 120.3(13) . .
C16 C17 C18 120.8(11) . .
C16 C17 H17 119.6 . .
C18 C17 H17 119.6 . .
C36 C37 H37 119.6 . .
C38 C37 C36 120.8(13) . .
C38 C37 H37 119.6 . .
C34 C35 H35 119.5 . .
C36 C35 C34 121.0(13) . .
C36 C35 H35 119.5 . .
C15 C14 H14 119.0 . .
C13 C14 C15 122.0(12) . .
C13 C14 H14 119.0 . .
C39 C38 H38 119.1 . .
C37 C38 C39 121.8(13) . .
C37 C38 H38 119.1 . .
C21 C20 H20 120.3 . .
C21 C20 C19 119.5(11) . .
C19 C20 H20 120.3 . .
C40 C41 H41 119.4 . .
C40 C41 C42 121.3(12) . .
C42 C41 H41 119.4 . .
C18 C19 C20 118.8(10) . .
C18 C19 C22 120.1(12) . .
C20 C19 C22 121.0(12) . .
C11 C12 H12 119.8 . .
C11 C12 C13 120.5(11) . .
C13 C12 H12 119.8 . .
C51 C50 C49 119.1(13) . .
C51 C50 H50 120.5 . .
C49 C50 H50 120.5 . .
C41 C42 H42 120.5 . .
C43 C42 C41 118.9(14) . .
C43 C42 H42 120.5 . .
C14 C13 C12 117.0(12) . .
C14 C13 H13 121.5 . .
C12 C13 H13 121.5 . .
C31 C32 H32 119.6 . .
C31 C32 C33 120.9(13) . .
C33 C32 H32 119.6 . .
C27 C28 C33 116.8(13) . .
C29 C28 C27 122.3(13) . .
C29 C28 C33 120.7(15) . .
C28 C27 H27 118.6 . .
C26 C27 C28 122.8(13) . .
C26 C27 H27 118.6 . .
C26 C25 H25 119.1 . .
C26 C25 C24 121.8(15) . .
C24 C25 H25 119.1 . .
C42 C43 H43 119.6 . .
C42 C43 C44 120.7(13) . .
C44 C43 H43 119.6 . .
C32 C31 H31 119.1 . .
C30 C31 C32 121.8(16) . .
C30 C31 H31 119.1 . .
C47 C48 H48 120.3 . .
C49 C48 C47 119.4(13) . .
C49 C48 H48 120.3 . .
C43 C44 H44 119.8 . .
C43 C44 C45 120.5(14) . .
C45 C44 H44 119.8 . .
C27 C26 C25 118.6(15) . .
C27 C26 H26 120.7 . .
C25 C26 H26 120.7 . .
C28 C33 C32 116.2(14) . .
C24 C33 C32 122.8(13) . .
C24 C33 C28 120.9(14) . .
C40 C45 C44 119.7(13) . .
C40 C45 H45 120.2 . .
C44 C45 H45 120.2 . .
C25 C24 C23 119.1(14) . .
C33 C24 C25 119.0(13) . .
C33 C24 C23 122.0(14) . .
C24 C23 H23 117.9 . .
C22 C23 C24 124.1(14) . .
C22 C23 H23 117.9 . .
C19 C22 H22 118.1 . .
C23 C22 C19 123.9(13) . .
C23 C22 H22 118.1 . .
C31 C30 H30 121.4 . .
C31 C30 C29 117.2(15) . .
C29 C30 H30 121.4 . .
C28 C29 C30 123.1(15) . .
C28 C29 H29 118.5 . .
C30 C29 H29 118.5 . .

loop_
_geom_bond_atom_site_label_1
_geom_bond_atom_site_label_2
_geom_bond_distance
_geom_bond_site_symmetry_2
Ru1 Cl1 2.475(3) .
Ru1 Cl1 2.466(3) 2_675
Ru1 P1 2.294(3) .
Ru1 N2 1.956(8) .
Ru1 N1 2.098(9) .
Ru1 N3 2.076(10) .
P1 C46 1.837(14) .
P1 C34 1.836(11) .
P1 C40 1.813(11) .
P2 F6 1.588(8) .
P2 F5 1.597(8) .
P2 F4 1.586(8) .
P2 F3 1.533(9) .
P2 F2 1.556(8) .
P2 F1 1.607(9) .
N2 C10 1.363(13) .
N2 C6 1.337(12) .
N1 C5 1.396(13) .
N1 C1 1.331(13) .
N3 C11 1.390(13) .
N3 C15 1.353(13) .
C9 H9 0.9500 .
C9 C10 1.382(14) .
C9 C8 1.397(14) .
C10 C11 1.487(14) .
C5 C6 1.453(15) .
C5 C4 1.383(14) .
C6 C7 1.377(14) .
C4 H4 0.9500 .
C4 C3 1.327(15) .
C11 C12 1.337(15) .
C8 C16 1.493(14) .
C8 C7 1.380(14) .
C16 C21 1.383(15) .
C16 C17 1.394(15) .
C21 H21 0.9500 .
C21 C20 1.386(15) .
C1 H1 0.9500 .
C1 C2 1.348(15) .
C2 H2 0.9500 .
C2 C3 1.415(16) .
C46 C47 1.366(16) .
C46 C51 1.378(15) .
C34 C39 1.397(15) .
C34 C35 1.408(16) .
C3 H3 0.9500 .
C47 H47 0.9500 .
C47 C48 1.376(16) .
C7 H7 0.9500 .
C18 H18 0.9500 .
C18 C17 1.397(15) .
C18 C19 1.371(15) .
C15 H15 0.9500 .
C15 C14 1.397(15) .
C39 H39 0.9500 .
C39 C38 1.375(16) .
C36 H36 0.9500 .
C36 C37 1.362(18) .
C36 C35 1.367(17) .
C51 H51 0.9500 .
C51 C50 1.362(16) .
C40 C41 1.392(15) .
C40 C45 1.389(17) .
C49 H49 0.9500 .
C49 C50 1.375(17) .
C49 C48 1.369(17) .
C17 H17 0.9500 .
C37 H37 0.9500 .
C37 C38 1.356(18) .
C35 H35 0.9500 .
C14 H14 0.9500 .
C14 C13 1.344(16) .
C38 H38 0.9500 .
C20 H20 0.9500 .
C20 C19 1.411(16) .
C41 H41 0.9500 .
C41 C42 1.407(17) .
C19 C22 1.476(16) .
C12 H12 0.9500 .
C12 C13 1.410(16) .
C50 H50 0.9500 .
C42 H42 0.9500 .
C42 C43 1.37(2) .
C13 H13 0.9500 .
C32 H32 0.9500 .
C32 C31 1.391(18) .
C32 C33 1.436(19) .
C28 C27 1.418(19) .
C28 C33 1.421(18) .
C28 C29 1.358(18) .
C27 H27 0.9500 .
C27 C26 1.360(18) .
C25 H25 0.9500 .
C25 C26 1.386(18) .
C25 C24 1.399(19) .
C43 H43 0.9500 .
C43 C44 1.379(19) .
C31 H31 0.9500 .
C31 C30 1.37(2) .
C48 H48 0.9500 .
C44 H44 0.9500 .
C44 C45 1.405(17) .
C26 H26 0.9500 .
C33 C24 1.381(18) .
C45 H45 0.9500 .
C24 C23 1.510(18) .
C23 H23 0.9500 .
C23 C22 1.298(17) .
C22 H22 0.9500 .
C30 H30 0.9500 .
C30 C29 1.407(19) .
C29 H29 0.9500 .
